data_7052281
loop_
_publ_author_name
'St\'ephane A. Baudron'
'Mir Wais Hosseini'
'Nathalie Kyritsakas'

_publ_section_title
;
 Octanuclear Cu(<small>I</small>) cubic complex decorated with six
 peripheral chelates
;
_journal_issue 7
_journal_name_full 'New Journal of Chemistry'
_journal_page_first 1083
_journal_paper_doi 10.1039/b603733j
_journal_volume 30
_journal_year 2006
_chemical_formula_moiety 'C72 H36 Cu8 N12 S12, 4(C8 H20 N), 6(C2 H6 O S)'
_chemical_formula_sum 'C116 H152 Cu8 N16 O6 S18'
_chemical_formula_weight 2951.94
_chemical_name_systematic
;
?
;
_space_group_IT_number 15
_symmetry_cell_setting monoclinic
_symmetry_space_group_name_Hall '-C 2yc'
_symmetry_space_group_name_H-M 'C 1 2/c 1'
_atom_sites_solution_hydrogens geom
_atom_sites_solution_primary direct
_atom_sites_solution_secondary difmap
_audit_creation_method SHELXL-97
_cell_angle_alpha 90.00
_cell_angle_beta 124.138(2)
_cell_angle_gamma 90.00
_cell_formula_units_Z 4
_cell_length_a 39.0401(13)
_cell_length_b 17.3267(6)
_cell_length_c 24.2754(8)
_cell_measurement_reflns_used 5518
_cell_measurement_temperature 173(2)
_cell_measurement_theta_max 24.26
_cell_measurement_theta_min 2.17
_cell_volume 13591.3(9)
_computing_cell_refinement 'Bruker SMART'
_computing_data_collection 'Bruker SMART'
_computing_data_reduction 'Bruker SAINT'
_computing_molecular_graphics 'Bruker SHELXTL'
_computing_publication_material 'Bruker SHELXTL'
_computing_structure_refinement 'Bruker SHELXTL'
_computing_structure_solution 'Bruker SHELXTL'
_diffrn_ambient_temperature 173(2)
_diffrn_measured_fraction_theta_full 0.999
_diffrn_measured_fraction_theta_max 0.999
_diffrn_measurement_device_type 'CCD area detector'
_diffrn_measurement_method 'phi and omega scans'
_diffrn_radiation_monochromator graphite
_diffrn_radiation_source 'fine-focus sealed tube'
_diffrn_radiation_type MoK\a
_diffrn_radiation_wavelength 0.71073
_diffrn_reflns_av_R_equivalents 0.0581
_diffrn_reflns_av_sigmaI/netI 0.0754
_diffrn_reflns_limit_h_max 54
_diffrn_reflns_limit_h_min -54
_diffrn_reflns_limit_k_max 17
_diffrn_reflns_limit_k_min -24
_diffrn_reflns_limit_l_max 32
_diffrn_reflns_limit_l_min -34
_diffrn_reflns_number 77661
_diffrn_reflns_theta_full 30.02
_diffrn_reflns_theta_max 30.02
_diffrn_reflns_theta_min 1.26
_exptl_absorpt_coefficient_mu 1.558
_exptl_absorpt_correction_T_max 0.8855
_exptl_absorpt_correction_T_min 0.7561
_exptl_absorpt_correction_type multi-scan
_exptl_absorpt_process_details sadabs
_exptl_crystal_colour red
_exptl_crystal_density_diffrn 1.443
_exptl_crystal_density_meas ?
_exptl_crystal_density_method .
_exptl_crystal_description platelet
_exptl_crystal_F_000 6112
_exptl_crystal_size_max 0.19
_exptl_crystal_size_mid 0.17
_exptl_crystal_size_min 0.08
_refine_diff_density_max 1.702
_refine_diff_density_min -1.565
_refine_diff_density_rms 0.310
_refine_ls_extinction_method none
_refine_ls_goodness_of_fit_ref 1.068
_refine_ls_hydrogen_treatment riding
_refine_ls_matrix_type full
_refine_ls_number_parameters 724
_refine_ls_number_reflns 19820
_refine_ls_number_restraints 0
_refine_ls_restrained_S_all 1.068
_refine_ls_R_factor_all 0.1233
_refine_ls_R_factor_gt 0.0666
_refine_ls_shift/su_max 0.001
_refine_ls_shift/su_mean 0.000
_refine_ls_structure_factor_coef Fsqd
_refine_ls_weighting_details 'calc w=1/[\s^2^(Fo^2^)+(0.1411P)^2^+13.1410P] where P=(Fo^2^+2Fc^2^)/3'
_refine_ls_weighting_scheme calc
_refine_ls_wR_factor_gt 0.2064
_refine_ls_wR_factor_ref 0.2466
_reflns_number_gt 11777
_reflns_number_total 19820
_reflns_threshold_expression >2sigma(I)
_cod_data_source_file b603733j.txt
_cod_data_source_block e419b
_cod_depositor_comments
;
The following automatic conversions were performed:
'_symmetry_cell_setting' value 'Monoclinic' changed to 'monoclinic'
according to '/home/saulius/struct/CIF-dictionaries/cif_core.dic'
dictionary named 'cif_core.dic' version 2.4.1 from 2010-06-29.

Automatic conversion script
Id: cif_fix_enum 1527 2010-12-29 10:47:43Z saulius 
;
_cod_original_cell_volume 13591.3(8)
_cod_original_sg_symbol_H-M 'C2/c '
_cod_database_code 7052281

loop_
_symmetry_equiv_pos_as_xyz
'x, y, z'
'-x, y, -z+1/2'
'x+1/2, y+1/2, z'
'-x+1/2, y+1/2, -z+1/2'
'-x, -y, -z'
'x, -y, z-1/2'
'-x+1/2, -y+1/2, -z'
'x+1/2, -y+1/2, z-1/2'

loop_
_atom_site_label
_atom_site_type_symbol
_atom_site_fract_x
_atom_site_fract_y
_atom_site_fract_z
_atom_site_U_iso_or_equiv
_atom_site_adp_type
_atom_site_occupancy
_atom_site_symmetry_multiplicity
_atom_site_calc_flag
_atom_site_refinement_flags
_atom_site_disorder_assembly
_atom_site_disorder_group
Cu1 Cu 0.184279(17) 0.81176(3) 0.45692(3) 0.02753(14) Uani 1 1 d . . .
Cu2 Cu 0.240483(17) 0.85215(3) 0.42783(3) 0.02873(15) Uani 1 1 d . . .
Cu3 Cu 0.193578(18) 0.65818(3) 0.43891(3) 0.02853(15) Uani 1 1 d . . .
Cu4 Cu 0.248634(17) 0.80378(3) 0.59099(3) 0.02863(15) Uani 1 1 d . . .
S1 S 0.26980(4) 0.94700(6) 0.50369(6) 0.0280(2) Uani 1 1 d . . .
S2 S 0.20720(3) 0.90469(6) 0.53578(6) 0.0272(2) Uani 1 1 d . . .
S3 S 0.15066(3) 0.70869(7) 0.46307(6) 0.0276(2) Uani 1 1 d . . .
S4 S 0.17110(4) 0.84602(6) 0.35645(6) 0.0280(2) Uani 1 1 d . . .
S5 S 0.18275(3) 0.67622(6) 0.33918(5) 0.0273(2) Uani 1 1 d . . .
S6 S 0.27720(4) 0.80101(7) 0.39086(6) 0.0282(2) Uani 1 1 d . . .
N1 N 0.27601(17) 1.2494(3) 0.5921(2) 0.0481(12) Uani 1 1 d . . .
N2 N 0.21021(17) 1.2120(3) 0.6140(3) 0.0544(13) Uani 1 1 d . . .
N3 N 0.11333(16) 0.6158(3) 0.6779(2) 0.0502(12) Uani 1 1 d . . .
N4 N 0.04835(14) 0.5771(3) 0.5341(2) 0.0408(10) Uani 1 1 d . . .
N5 N 0.06545(14) 0.8736(3) 0.0774(2) 0.0414(10) Uani 1 1 d . . .
N6 N 0.06814(15) 0.7006(3) 0.0643(2) 0.0443(11) Uani 1 1 d . . .
C1 C 0.23804(13) 0.9756(2) 0.5305(2) 0.0255(9) Uani 1 1 d . . .
C2 C 0.23770(14) 1.0515(3) 0.5479(2) 0.0295(10) Uani 1 1 d . . .
C3 C 0.26441(15) 1.1151(3) 0.5529(2) 0.0306(10) Uani 1 1 d . . .
C4 C 0.29413(18) 1.1230(3) 0.5388(3) 0.0442(13) Uani 1 1 d . . .
H4 H 0.3008 1.0817 0.5219 0.053 Uiso 1 1 calc R . .
C5 C 0.3138(2) 1.1943(4) 0.5504(3) 0.0567(16) Uani 1 1 d . . .
H5 H 0.3328 1.2021 0.5393 0.068 Uiso 1 1 calc R . .
C6 C 0.3045(2) 1.2538(3) 0.5787(3) 0.0567(17) Uani 1 1 d . . .
H6 H 0.3193 1.2996 0.5888 0.068 Uiso 1 1 calc R . .
C7 C 0.25698(17) 1.1810(3) 0.5791(2) 0.0370(11) Uani 1 1 d . . .
C8 C 0.21302(15) 1.0858(3) 0.5709(2) 0.0325(10) Uani 1 1 d . . .
C9 C 0.18138(17) 1.0575(3) 0.5765(3) 0.0461(14) Uani 1 1 d . . .
H9 H 0.1716 1.0072 0.5642 0.055 Uiso 1 1 calc R . .
C10 C 0.1653(2) 1.1076(4) 0.6013(4) 0.0623(18) Uani 1 1 d . . .
H10 H 0.1442 1.0913 0.6056 0.075 Uiso 1 1 calc R . .
C11 C 0.1808(2) 1.1823(4) 0.6196(4) 0.072(2) Uani 1 1 d . . .
H11 H 0.1699 1.2139 0.6370 0.086 Uiso 1 1 calc R . .
C12 C 0.22485(17) 1.1628(3) 0.5893(3) 0.0360(11) Uani 1 1 d . . .
C13 C 0.16952(14) 0.6881(2) 0.5469(2) 0.0263(9) Uani 1 1 d . . .
C14 C 0.14303(15) 0.6619(2) 0.5638(2) 0.0273(9) Uani 1 1 d . . .
C15 C 0.15158(15) 0.6570(3) 0.6303(2) 0.0316(10) Uani 1 1 d . . .
C16 C 0.18491(18) 0.6795(3) 0.6942(3) 0.0426(12) Uani 1 1 d . . .
H16 H 0.2090 0.6995 0.7006 0.051 Uiso 1 1 calc R . .
C17 C 0.1811(2) 0.6712(4) 0.7473(3) 0.0573(17) Uani 1 1 d . . .
H17 H 0.2021 0.6881 0.7896 0.069 Uiso 1 1 calc R . .
C18 C 0.1458(2) 0.6375(4) 0.7367(3) 0.0619(18) Uani 1 1 d . . .
H18 H 0.1447 0.6295 0.7736 0.074 Uiso 1 1 calc R . .
C19 C 0.11674(16) 0.6255(3) 0.6268(3) 0.0362(11) Uani 1 1 d . . .
C20 C 0.10022(15) 0.6319(3) 0.5187(2) 0.0319(10) Uani 1 1 d . . .
C21 C 0.07409(17) 0.6195(3) 0.4504(3) 0.0430(13) Uani 1 1 d . . .
H21 H 0.0822 0.6333 0.4223 0.052 Uiso 1 1 calc R . .
C22 C 0.03561(17) 0.5858(4) 0.4251(3) 0.0477(14) Uani 1 1 d . . .
H22 H 0.0176 0.5770 0.3797 0.057 Uiso 1 1 calc R . .
C23 C 0.02429(17) 0.5655(3) 0.4681(3) 0.0438(13) Uani 1 1 d . . .
H23 H -0.0014 0.5426 0.4502 0.053 Uiso 1 1 calc R . .
C24 C 0.08536(15) 0.6087(3) 0.5578(3) 0.0320(10) Uani 1 1 d . . .
C25 C 0.15864(14) 0.7662(2) 0.3037(2) 0.0264(9) Uani 1 1 d . . .
C26 C 0.13108(14) 0.7725(3) 0.2360(2) 0.0300(10) Uani 1 1 d . . .
C27 C 0.11174(14) 0.8430(3) 0.1961(2) 0.0312(10) Uani 1 1 d . . .
C28 C 0.11431(16) 0.9223(3) 0.2118(3) 0.0365(11) Uani 1 1 d . . .
H28 H 0.1305 0.9395 0.2556 0.044 Uiso 1 1 calc R . .
C29 C 0.09166(17) 0.9733(3) 0.1592(3) 0.0436(13) Uani 1 1 d . . .
H29 H 0.0923 1.0257 0.1680 0.052 Uiso 1 1 calc R . .
C30 C 0.06802(17) 0.9474(3) 0.0936(3) 0.0435(13) Uani 1 1 d . . .
H30 H 0.0534 0.9834 0.0597 0.052 Uiso 1 1 calc R . .
C31 C 0.08709(15) 0.8246(3) 0.1278(2) 0.0321(10) Uani 1 1 d . . .
C32 C 0.11464(14) 0.7088(3) 0.1864(2) 0.0305(10) Uani 1 1 d . . .
C33 C 0.11705(17) 0.6282(3) 0.1896(3) 0.0405(12) Uani 1 1 d . . .
H33 H 0.1329 0.6033 0.2305 0.049 Uiso 1 1 calc R . .
C34 C 0.09599(18) 0.5864(3) 0.1321(3) 0.0468(14) Uani 1 1 d . . .
H34 H 0.0970 0.5327 0.1337 0.056 Uiso 1 1 calc R . .
C35 C 0.07297(18) 0.6241(4) 0.0710(3) 0.0484(14) Uani 1 1 d . . .
H35 H 0.0602 0.5943 0.0325 0.058 Uiso 1 1 calc R . .
C36 C 0.08866(15) 0.7405(3) 0.1214(2) 0.0340(10) Uani 1 1 d . . .
N7 N 0.99978(16) 0.2288(3) 0.3683(2) 0.0523(13) Uani 1 1 d . . .
C37 C 1.0015(2) 0.1626(5) 0.4084(3) 0.0616(19) Uani 1 1 d . . .
H37A H 0.9760 0.1614 0.4067 0.074 Uiso 1 1 calc R . .
H37B H 1.0241 0.1706 0.4545 0.074 Uiso 1 1 calc R . .
C38 C 1.0071(3) 0.0854(5) 0.3858(5) 0.090(3) Uani 1 1 d . . .
H38A H 1.0074 0.0454 0.4133 0.135 Uiso 1 1 calc R . .
H38B H 1.0329 0.0852 0.3893 0.135 Uiso 1 1 calc R . .
H38C H 0.9848 0.0767 0.3403 0.135 Uiso 1 1 calc R . .
C39 C 0.9641(3) 0.2237(4) 0.2943(3) 0.070(2) Uani 1 1 d . . .
H39A H 0.9631 0.2713 0.2724 0.084 Uiso 1 1 calc R . .
H39B H 0.9699 0.1821 0.2739 0.084 Uiso 1 1 calc R . .
C40 C 0.9224(3) 0.2102(6) 0.2818(4) 0.096(3) Uani 1 1 d . . .
H40A H 0.9019 0.2073 0.2348 0.144 Uiso 1 1 calc R . .
H40B H 0.9158 0.2520 0.3003 0.144 Uiso 1 1 calc R . .
H40C H 0.9227 0.1627 0.3025 0.144 Uiso 1 1 calc R . .
C41 C 0.9934(2) 0.3006(5) 0.3991(3) 0.068(2) Uani 1 1 d . . .
H41A H 0.9675 0.2945 0.3954 0.082 Uiso 1 1 calc R . .
H41B H 1.0154 0.3019 0.4461 0.082 Uiso 1 1 calc R . .
C42 C 0.9926(3) 0.3782(5) 0.3689(4) 0.080(2) Uani 1 1 d . . .
H42A H 0.9883 0.4186 0.3915 0.120 Uiso 1 1 calc R . .
H42B H 0.9705 0.3787 0.3226 0.120 Uiso 1 1 calc R . .
H42C H 1.0185 0.3863 0.3738 0.120 Uiso 1 1 calc R . .
C43 C 1.0398(2) 0.2371(6) 0.3691(4) 0.094(2) Uani 1 1 d . . .
H43A H 1.0416 0.1938 0.3455 0.112 Uiso 1 1 calc R . .
H43B H 1.0380 0.2839 0.3456 0.112 Uiso 1 1 calc R . .
C44 C 1.0788(2) 0.2401(6) 0.4390(4) 0.094(2) Uani 1 1 d . . .
H44A H 1.1025 0.2447 0.4367 0.141 Uiso 1 1 calc R . .
H44B H 1.0811 0.1936 0.4623 0.141 Uiso 1 1 calc R . .
H44C H 1.0776 0.2838 0.4621 0.141 Uiso 1 1 calc R . .
N8 N 0.25178(16) 0.4390(3) 0.7025(3) 0.0525(13) Uani 1 1 d . . .
C45 C 0.2769(2) 0.4815(4) 0.6818(4) 0.0578(16) Uani 1 1 d . . .
H45A H 0.2598 0.5220 0.6507 0.069 Uiso 1 1 calc R . .
H45B H 0.3003 0.5061 0.7208 0.069 Uiso 1 1 calc R . .
C46 C 0.2931(3) 0.4320(5) 0.6499(4) 0.083(2) Uani 1 1 d . . .
H46A H 0.3085 0.4634 0.6386 0.124 Uiso 1 1 calc R . .
H46B H 0.2703 0.4085 0.6104 0.124 Uiso 1 1 calc R . .
H46C H 0.3108 0.3925 0.6806 0.124 Uiso 1 1 calc R . .
C47 C 0.2122(2) 0.4074(4) 0.6429(4) 0.071(2) Uani 1 1 d . . .
H47A H 0.1981 0.3783 0.6586 0.086 Uiso 1 1 calc R . .
H47B H 0.2193 0.3716 0.6201 0.086 Uiso 1 1 calc R . .
C48 C 0.1822(2) 0.4669(4) 0.5928(3) 0.0605(17) Uani 1 1 d . . .
H48A H 0.1582 0.4412 0.5568 0.091 Uiso 1 1 calc R . .
H48B H 0.1954 0.4954 0.5757 0.091 Uiso 1 1 calc R . .
H48C H 0.1740 0.5018 0.6142 0.091 Uiso 1 1 calc R . .
C49 C 0.2751(2) 0.3703(4) 0.7465(4) 0.084(3) Uani 1 1 d . . .
H49A H 0.2814 0.3354 0.7221 0.101 Uiso 1 1 calc R . .
H49B H 0.2571 0.3430 0.7556 0.101 Uiso 1 1 calc R . .
C50 C 0.3156(2) 0.3906(5) 0.8131(4) 0.089(3) Uani 1 1 d . . .
H50A H 0.3289 0.3440 0.8371 0.134 Uiso 1 1 calc R . .
H50B H 0.3095 0.4224 0.8390 0.134 Uiso 1 1 calc R . .
H50C H 0.3336 0.4180 0.8048 0.134 Uiso 1 1 calc R . .
C51 C 0.2437(2) 0.4996(4) 0.7408(4) 0.0615(17) Uani 1 1 d . . .
H51A H 0.2702 0.5190 0.7776 0.074 Uiso 1 1 calc R . .
H51B H 0.2288 0.5427 0.7113 0.074 Uiso 1 1 calc R . .
C52 C 0.2196(3) 0.4709(7) 0.7679(4) 0.104(3) Uani 1 1 d . . .
H52A H 0.2161 0.5121 0.7907 0.157 Uiso 1 1 calc R . .
H52B H 0.2344 0.4293 0.7984 0.157 Uiso 1 1 calc R . .
H52C H 0.1930 0.4529 0.7319 0.157 Uiso 1 1 calc R . .
S7A S 0.42191(14) 0.6825(3) 0.4628(2) 0.0805(17) Uiso 0.539(8) 1 d P A 1
C53A C 0.4026(4) 0.6327(8) 0.4998(7) 0.068(4) Uiso 0.539(8) 1 d P A 1
S7B S 0.4457(3) 0.6286(7) 0.5017(6) 0.168(4) Uiso 0.461(8) 1 d P A 2
C53B C 0.4318(7) 0.5888(14) 0.5439(12) 0.104(7) Uiso 0.461(8) 1 d P A 2
O1 O 0.4268(3) 0.6301(6) 0.4272(5) 0.148(3) Uani 1 1 d . . .
C54 C 0.4708(3) 0.7017(6) 0.5302(5) 0.098(3) Uani 1 1 d . . .
C55 C 0.3888(7) 0.0222(15) 0.5984(12) 0.263(10) Uiso 1 1 d . . .
S8A S 0.4281(3) 0.0356(6) 0.6721(5) 0.1191(14) Uiso 0.336(5) 1 d P B 3
O2A O 0.4480(5) 0.0992(10) 0.7022(8) 0.063(4) Uiso 0.336(5) 1 d P B 3
C56A C 0.4227(9) -0.0110(17) 0.7344(15) 0.092(8) Uiso 0.336(5) 1 d P B 3
S8B S 0.40144(16) 0.0726(3) 0.6700(3) 0.1191(14) Uiso 0.664(5) 1 d P B 4
O2B O 0.4316(4) 0.1288(8) 0.6933(7) 0.125(4) Uiso 0.664(5) 1 d P B 4
C56B C 0.3903(6) -0.0011(11) 0.6861(10) 0.122(6) Uiso 0.664(5) 1 d P B 4
S9 S 0.09009(10) 0.03017(19) 0.31873(15) 0.1106(9) Uani 1 1 d . . .
O3 O 0.0593(2) 0.0840(4) 0.3061(4) 0.125(3) Uani 1 1 d . . .
C57 C 0.0694(4) -0.0608(8) 0.3171(8) 0.168(6) Uani 1 1 d . . .
H57A H 0.0479 -0.0739 0.2721 0.253 Uiso 1 1 calc R . .
H57B H 0.0582 -0.0591 0.3435 0.253 Uiso 1 1 calc R . .
H57C H 0.0909 -0.0990 0.3349 0.253 Uiso 1 1 calc R . .
C58 C 0.1237(3) 0.0265(8) 0.4004(5) 0.133(4) Uani 1 1 d . . .
H58A H 0.1400 0.0728 0.4154 0.200 Uiso 1 1 calc R . .
H58B H 0.1414 -0.0174 0.4118 0.200 Uiso 1 1 calc R . .
H58C H 0.1090 0.0221 0.4215 0.200 Uiso 1 1 calc R . .

loop_
_atom_site_aniso_label
_atom_site_aniso_U_11
_atom_site_aniso_U_22
_atom_site_aniso_U_33
_atom_site_aniso_U_23
_atom_site_aniso_U_13
_atom_site_aniso_U_12
Cu1 0.0308(3) 0.0242(3) 0.0264(3) -0.0020(2) 0.0153(2) -0.0020(2)
Cu2 0.0299(3) 0.0269(3) 0.0274(3) -0.0036(2) 0.0149(2) -0.0008(2)
Cu3 0.0308(3) 0.0278(3) 0.0259(3) -0.0007(2) 0.0152(2) 0.0005(2)
Cu4 0.0289(3) 0.0251(3) 0.0281(3) -0.0008(2) 0.0138(2) -0.0013(2)
S1 0.0327(6) 0.0224(5) 0.0287(6) -0.0022(4) 0.0170(5) -0.0017(4)
S2 0.0297(6) 0.0220(5) 0.0297(6) -0.0026(4) 0.0165(5) -0.0006(4)
S3 0.0278(5) 0.0294(6) 0.0258(5) -0.0002(4) 0.0152(5) -0.0029(4)
S4 0.0295(6) 0.0254(5) 0.0233(5) -0.0017(4) 0.0113(5) 0.0007(4)
S5 0.0288(6) 0.0249(5) 0.0218(5) -0.0024(4) 0.0103(5) -0.0001(4)
S6 0.0289(6) 0.0296(6) 0.0266(6) -0.0005(5) 0.0159(5) -0.0022(4)
N1 0.067(3) 0.023(2) 0.046(3) -0.003(2) 0.027(3) -0.009(2)
N2 0.064(3) 0.034(2) 0.071(4) -0.010(2) 0.042(3) 0.001(2)
N3 0.055(3) 0.062(3) 0.045(3) 0.005(2) 0.035(3) -0.008(2)
N4 0.039(2) 0.038(2) 0.046(3) 0.007(2) 0.025(2) -0.0019(19)
N5 0.038(2) 0.045(3) 0.027(2) 0.008(2) 0.0103(19) 0.001(2)
N6 0.048(3) 0.043(3) 0.026(2) -0.0061(19) 0.010(2) -0.007(2)
C1 0.028(2) 0.023(2) 0.023(2) 0.0007(17) 0.0128(18) 0.0007(17)
C2 0.033(2) 0.022(2) 0.029(2) -0.0005(18) 0.014(2) -0.0018(18)
C3 0.033(2) 0.023(2) 0.027(2) 0.0018(18) 0.011(2) -0.0015(18)
C4 0.051(3) 0.030(3) 0.056(3) -0.003(2) 0.032(3) -0.007(2)
C5 0.062(4) 0.044(3) 0.069(4) -0.005(3) 0.040(4) -0.018(3)
C6 0.077(4) 0.023(3) 0.054(4) -0.006(3) 0.027(3) -0.017(3)
C7 0.049(3) 0.021(2) 0.029(2) -0.0007(19) 0.015(2) 0.001(2)
C8 0.033(2) 0.024(2) 0.032(2) -0.0039(19) 0.014(2) 0.0043(19)
C9 0.045(3) 0.039(3) 0.063(4) -0.009(3) 0.035(3) 0.003(2)
C10 0.062(4) 0.048(4) 0.095(5) -0.016(4) 0.055(4) 0.003(3)
C11 0.082(5) 0.045(4) 0.101(6) -0.017(4) 0.060(5) 0.015(4)
C12 0.046(3) 0.021(2) 0.037(3) -0.005(2) 0.020(2) 0.003(2)
C13 0.030(2) 0.023(2) 0.025(2) 0.0003(17) 0.0147(19) 0.0007(17)
C14 0.036(2) 0.021(2) 0.027(2) -0.0037(18) 0.019(2) -0.0042(18)
C15 0.037(3) 0.028(2) 0.034(3) 0.000(2) 0.023(2) -0.002(2)
C16 0.043(3) 0.051(3) 0.036(3) 0.000(3) 0.023(3) -0.006(3)
C17 0.057(4) 0.080(5) 0.034(3) 0.000(3) 0.025(3) -0.009(3)
C18 0.064(4) 0.087(5) 0.047(4) 0.008(4) 0.038(4) -0.008(4)
C19 0.039(3) 0.034(3) 0.039(3) 0.005(2) 0.024(2) -0.003(2)
C20 0.034(3) 0.028(2) 0.036(3) 0.000(2) 0.021(2) -0.0016(19)
C21 0.043(3) 0.054(3) 0.036(3) -0.007(3) 0.025(3) -0.018(3)
C22 0.042(3) 0.055(3) 0.043(3) -0.011(3) 0.022(3) -0.017(3)
C23 0.037(3) 0.039(3) 0.057(4) 0.001(3) 0.027(3) -0.011(2)
C24 0.034(2) 0.026(2) 0.042(3) 0.002(2) 0.024(2) -0.0028(19)
C25 0.028(2) 0.023(2) 0.024(2) -0.0024(17) 0.0127(19) -0.0015(17)
C26 0.031(2) 0.028(2) 0.026(2) -0.0023(19) 0.013(2) -0.0058(19)
C27 0.027(2) 0.034(3) 0.026(2) 0.0014(19) 0.0104(19) -0.0039(19)
C28 0.040(3) 0.031(2) 0.030(2) 0.003(2) 0.014(2) 0.005(2)
C29 0.047(3) 0.030(3) 0.045(3) 0.004(2) 0.021(3) 0.005(2)
C30 0.040(3) 0.039(3) 0.038(3) 0.013(2) 0.014(2) 0.003(2)
C31 0.030(2) 0.034(2) 0.028(2) 0.003(2) 0.014(2) 0.000(2)
C32 0.025(2) 0.033(2) 0.025(2) -0.0009(19) 0.0089(19) 0.0001(19)
C33 0.048(3) 0.029(3) 0.028(3) -0.002(2) 0.012(2) 0.002(2)
C34 0.052(3) 0.034(3) 0.032(3) -0.011(2) 0.010(3) -0.004(2)
C35 0.053(3) 0.049(3) 0.027(3) -0.011(2) 0.013(3) -0.006(3)
C36 0.031(2) 0.039(3) 0.022(2) 0.002(2) 0.009(2) -0.001(2)
N7 0.054(3) 0.075(4) 0.028(2) -0.011(2) 0.023(2) -0.013(3)
C37 0.045(3) 0.090(5) 0.048(4) 0.023(4) 0.025(3) 0.004(3)
C38 0.077(6) 0.079(6) 0.121(8) 0.036(6) 0.058(6) 0.013(5)
C39 0.104(6) 0.053(4) 0.023(3) -0.006(3) 0.018(3) 0.000(4)
C40 0.071(6) 0.106(7) 0.059(5) -0.018(5) 0.004(4) 0.022(5)
C41 0.060(4) 0.106(6) 0.039(3) -0.032(4) 0.029(3) -0.011(4)
C42 0.104(6) 0.066(5) 0.083(6) -0.027(4) 0.061(5) -0.025(4)
C43 0.070(4) 0.143(6) 0.094(4) -0.039(4) 0.062(3) -0.032(4)
C44 0.070(4) 0.143(6) 0.094(4) -0.039(4) 0.062(3) -0.032(4)
N8 0.058(3) 0.024(2) 0.062(3) 0.007(2) 0.025(3) 0.000(2)
C45 0.068(4) 0.040(3) 0.069(4) -0.001(3) 0.040(4) 0.002(3)
C46 0.087(6) 0.078(5) 0.071(5) -0.010(4) 0.037(5) 0.029(4)
C47 0.059(4) 0.038(3) 0.076(5) 0.001(3) 0.013(4) -0.008(3)
C48 0.065(4) 0.052(4) 0.061(4) 0.007(3) 0.032(4) 0.006(3)
C49 0.071(5) 0.033(3) 0.095(6) 0.023(4) 0.014(4) 0.000(3)
C50 0.071(5) 0.061(5) 0.082(6) 0.018(4) 0.010(4) 0.001(4)
C51 0.073(5) 0.056(4) 0.063(4) 0.009(3) 0.043(4) 0.000(3)
C52 0.078(6) 0.161(10) 0.069(5) 0.030(6) 0.038(5) -0.025(6)
O1 0.167(8) 0.159(8) 0.165(8) -0.050(7) 0.123(7) -0.020(6)
C54 0.076(6) 0.112(8) 0.111(8) -0.016(6) 0.055(6) -0.005(5)
S9 0.122(2) 0.125(2) 0.1011(19) 0.0285(17) 0.0727(18) 0.0370(19)
O3 0.136(6) 0.125(6) 0.125(6) 0.064(5) 0.081(5) 0.084(5)
C57 0.114(9) 0.184(15) 0.239(17) -0.007(13) 0.119(11) -0.046(9)
C58 0.112(9) 0.155(11) 0.090(8) 0.003(8) 0.030(7) 0.020(8)

loop_
_atom_type_symbol
_atom_type_description
_atom_type_scat_dispersion_real
_atom_type_scat_dispersion_imag
_atom_type_scat_source
C C 0.0033 0.0016 'International Tables Vol C Tables 4.2.6.8 and 6.1.1.4'
H H 0.0000 0.0000 'International Tables Vol C Tables 4.2.6.8 and 6.1.1.4'
N N 0.0061 0.0033 'International Tables Vol C Tables 4.2.6.8 and 6.1.1.4'
O O 0.0106 0.0060 'International Tables Vol C Tables 4.2.6.8 and 6.1.1.4'
S S 0.1246 0.1234 'International Tables Vol C Tables 4.2.6.8 and 6.1.1.4'
Cu Cu 0.3201 1.2651 'International Tables Vol C Tables 4.2.6.8 and 6.1.1.4'

loop_
_geom_angle_atom_site_label_1
_geom_angle_atom_site_label_2
_geom_angle_atom_site_label_3
_geom_angle
_geom_angle_site_symmetry_1
_geom_angle_site_symmetry_3
_geom_angle_publ_flag
S2 Cu1 S3 118.17(5) . . ?
S2 Cu1 S4 117.75(5) . . ?
S3 Cu1 S4 119.04(5) . . ?
S2 Cu1 Cu2 92.43(4) . . ?
S3 Cu1 Cu2 142.39(4) . . ?
S4 Cu1 Cu2 52.37(3) . . ?
S2 Cu1 Cu3 142.75(4) . . ?
S3 Cu1 Cu3 51.89(3) . . ?
S4 Cu1 Cu3 93.03(4) . . ?
Cu2 Cu1 Cu3 90.57(2) . . ?
S2 Cu1 Cu4 51.54(3) . . ?
S3 Cu1 Cu4 93.43(4) . . ?
S4 Cu1 Cu4 141.32(4) . . ?
Cu2 Cu1 Cu4 89.21(2) . . ?
Cu3 Cu1 Cu4 91.42(2) . . ?
S1 Cu2 S4 120.31(5) . . ?
S1 Cu2 S6 117.95(5) . . ?
S4 Cu2 S6 115.67(5) . . ?
S1 Cu2 Cu1 95.10(4) . . ?
S4 Cu2 Cu1 52.91(3) . . ?
S6 Cu2 Cu1 141.25(4) . . ?
S1 Cu2 Cu3 51.79(3) . 7_566 ?
S4 Cu2 Cu3 144.82(4) . 7_566 ?
S6 Cu2 Cu3 93.29(4) . 7_566 ?
Cu1 Cu2 Cu3 92.07(2) . 7_566 ?
S1 Cu2 Cu4 141.53(4) . 7_566 ?
S4 Cu2 Cu4 93.20(4) . 7_566 ?
S6 Cu2 Cu4 50.97(3) . 7_566 ?
Cu1 Cu2 Cu4 90.70(2) . 7_566 ?
Cu3 Cu2 Cu4 90.09(2) 7_566 7_566 ?
S5 Cu3 S3 120.97(5) . . ?
S5 Cu3 S1 116.89(5) . 7_566 ?
S3 Cu3 S1 117.55(5) . 7_566 ?
S5 Cu3 Cu1 94.31(4) . . ?
S3 Cu3 Cu1 52.87(3) . . ?
S1 Cu3 Cu1 141.11(4) 7_566 . ?
S5 Cu3 Cu2 139.14(4) . 7_566 ?
S3 Cu3 Cu2 93.47(4) . 7_566 ?
S1 Cu3 Cu2 51.54(3) 7_566 7_566 ?
Cu1 Cu3 Cu2 89.77(2) . 7_566 ?
S5 Cu3 Cu4 51.53(3) . 7_566 ?
S3 Cu3 Cu4 143.42(4) . 7_566 ?
S1 Cu3 Cu4 91.54(4) 7_566 7_566 ?
Cu1 Cu3 Cu4 90.62(2) . 7_566 ?
Cu2 Cu3 Cu4 87.84(2) 7_566 7_566 ?
S6 Cu4 S2 119.76(5) 7_566 . ?
S6 Cu4 S5 116.98(5) 7_566 7_566 ?
S2 Cu4 S5 118.93(5) . 7_566 ?
S6 Cu4 Cu1 93.43(4) 7_566 . ?
S2 Cu4 Cu1 52.26(3) . . ?
S5 Cu4 Cu1 141.66(4) 7_566 . ?
S6 Cu4 Cu3 139.24(4) 7_566 7_566 ?
S2 Cu4 Cu3 94.42(4) . 7_566 ?
S5 Cu4 Cu3 50.94(3) 7_566 7_566 ?
Cu1 Cu4 Cu3 90.86(2) . 7_566 ?
S6 Cu4 Cu2 51.56(3) 7_566 7_566 ?
S2 Cu4 Cu2 140.85(4) . 7_566 ?
S5 Cu4 Cu2 92.62(4) 7_566 7_566 ?
Cu1 Cu4 Cu2 88.70(2) . 7_566 ?
Cu3 Cu4 Cu2 88.11(2) 7_566 7_566 ?
C1 S1 Cu2 111.59(15) . . ?
C1 S1 Cu3 109.43(15) . 7_566 ?
Cu2 S1 Cu3 76.67(4) . 7_566 ?
C1 S2 Cu4 106.97(15) . . ?
C1 S2 Cu1 113.16(15) . . ?
Cu4 S2 Cu1 76.20(4) . . ?
C13 S3 Cu3 109.44(15) . . ?
C13 S3 Cu1 110.57(15) . . ?
Cu3 S3 Cu1 75.24(4) . . ?
C25 S4 Cu2 108.60(15) . . ?
C25 S4 Cu1 112.31(15) . . ?
Cu2 S4 Cu1 74.72(4) . . ?
C25 S5 Cu3 112.01(15) . . ?
C25 S5 Cu4 108.24(15) . 7_566 ?
Cu3 S5 Cu4 77.53(4) . 7_566 ?
C13 S6 Cu4 111.26(15) 7_566 7_566 ?
C13 S6 Cu2 108.90(15) 7_566 . ?
Cu4 S6 Cu2 77.48(4) 7_566 . ?
C6 N1 C7 115.1(5) . . ?
C11 N2 C12 114.1(5) . . ?
C18 N3 C19 115.7(5) . . ?
C24 N4 C23 116.0(4) . . ?
C30 N5 C31 116.1(5) . . ?
C35 N6 C36 115.1(5) . . ?
C2 C1 S1 120.6(3) . . ?
C2 C1 S2 120.9(3) . . ?
S1 C1 S2 118.5(2) . . ?
C1 C2 C3 127.5(4) . . ?
C1 C2 C8 128.0(4) . . ?
C3 C2 C8 104.4(4) . . ?
C4 C3 C7 116.3(5) . . ?
C4 C3 C2 134.7(5) . . ?
C7 C3 C2 109.0(4) . . ?
C3 C4 C5 118.5(5) . . ?
C3 C4 H4 120.7 . . ?
C5 C4 H4 120.7 . . ?
C6 C5 C4 119.2(6) . . ?
C6 C5 H5 120.4 . . ?
C4 C5 H5 120.4 . . ?
N1 C6 C5 124.5(5) . . ?
N1 C6 H6 117.8 . . ?
C5 C6 H6 117.8 . . ?
N1 C7 C3 126.4(5) . . ?
N1 C7 C12 125.1(5) . . ?
C3 C7 C12 108.5(4) . . ?
C12 C8 C9 116.8(5) . . ?
C12 C8 C2 109.5(4) . . ?
C9 C8 C2 133.6(4) . . ?
C10 C9 C8 117.4(5) . . ?
C10 C9 H9 121.3 . . ?
C8 C9 H9 121.3 . . ?
C9 C10 C11 119.7(6) . . ?
C9 C10 H10 120.2 . . ?
C11 C10 H10 120.2 . . ?
N2 C11 C10 125.0(6) . . ?
N2 C11 H11 117.5 . . ?
C10 C11 H11 117.5 . . ?
N2 C12 C8 127.0(5) . . ?
N2 C12 C7 124.5(5) . . ?
C8 C12 C7 108.5(4) . . ?
C14 C13 S6 119.9(3) . 7_566 ?
C14 C13 S3 120.6(3) . . ?
S6 C13 S3 119.5(3) 7_566 . ?
C13 C14 C15 127.1(4) . . ?
C13 C14 C20 127.9(4) . . ?
C15 C14 C20 105.0(4) . . ?
C16 C15 C19 115.7(5) . . ?
C16 C15 C14 134.4(4) . . ?
C19 C15 C14 109.8(4) . . ?
C17 C16 C15 118.7(5) . . ?
C17 C16 H16 120.6 . . ?
C15 C16 H16 120.6 . . ?
C18 C17 C16 119.2(6) . . ?
C18 C17 H17 120.4 . . ?
C16 C17 H17 120.4 . . ?
N3 C18 C17 124.8(6) . . ?
N3 C18 H18 117.6 . . ?
C17 C18 H18 117.6 . . ?
N3 C19 C15 125.7(5) . . ?
N3 C19 C24 126.3(5) . . ?
C15 C19 C24 107.9(4) . . ?
C21 C20 C24 116.8(4) . . ?
C21 C20 C14 134.4(4) . . ?
C24 C20 C14 108.7(4) . . ?
C22 C21 C20 118.5(5) . . ?
C22 C21 H21 120.8 . . ?
C20 C21 H21 120.8 . . ?
C23 C22 C21 119.7(5) . . ?
C23 C22 H22 120.2 . . ?
C21 C22 H22 120.2 . . ?
N4 C23 C22 123.7(5) . . ?
N4 C23 H23 118.2 . . ?
C22 C23 H23 118.2 . . ?
N4 C24 C20 125.2(5) . . ?
N4 C24 C19 126.2(4) . . ?
C20 C24 C19 108.6(4) . . ?
C26 C25 S4 121.3(3) . . ?
C26 C25 S5 119.7(3) . . ?
S4 C25 S5 118.9(2) . . ?
C25 C26 C27 128.3(4) . . ?
C25 C26 C32 127.1(4) . . ?
C27 C26 C32 104.6(4) . . ?
C31 C27 C28 115.8(4) . . ?
C31 C27 C26 110.2(4) . . ?
C28 C27 C26 134.0(4) . . ?
C29 C28 C27 117.4(5) . . ?
C29 C28 H28 121.3 . . ?
C27 C28 H28 121.3 . . ?
C28 C29 C30 121.1(5) . . ?
C28 C29 H29 119.4 . . ?
C30 C29 H29 119.4 . . ?
N5 C30 C29 122.8(5) . . ?
N5 C30 H30 118.6 . . ?
C29 C30 H30 118.6 . . ?
N5 C31 C27 126.8(5) . . ?
N5 C31 C36 125.2(4) . . ?
C27 C31 C36 107.9(4) . . ?
C33 C32 C36 115.4(4) . . ?
C33 C32 C26 135.3(4) . . ?
C36 C32 C26 109.1(4) . . ?
C34 C33 C32 119.4(5) . . ?
C34 C33 H33 120.3 . . ?
C32 C33 H33 120.3 . . ?
C33 C34 C35 119.9(5) . . ?
C33 C34 H34 120.0 . . ?
C35 C34 H34 120.0 . . ?
N6 C35 C34 123.9(5) . . ?
N6 C35 H35 118.0 . . ?
C34 C35 H35 118.0 . . ?
N6 C36 C32 126.1(5) . . ?
N6 C36 C31 125.8(4) . . ?
C32 C36 C31 108.0(4) . . ?
C37 N7 C39 113.5(5) . . ?
C37 N7 C41 105.4(5) . . ?
C39 N7 C41 109.0(5) . . ?
C37 N7 C43 112.9(6) . . ?
C39 N7 C43 105.4(5) . . ?
C41 N7 C43 110.7(6) . . ?
N7 C37 C38 114.0(6) . . ?
N7 C37 H37A 108.7 . . ?
C38 C37 H37A 108.7 . . ?
N7 C37 H37B 108.7 . . ?
C38 C37 H37B 108.7 . . ?
H37A C37 H37B 107.6 . . ?
C37 C38 H38A 109.5 . . ?
C37 C38 H38B 109.5 . . ?
H38A C38 H38B 109.5 . . ?
C37 C38 H38C 109.5 . . ?
H38A C38 H38C 109.5 . . ?
H38B C38 H38C 109.5 . . ?
C40 C39 N7 114.5(6) . . ?
C40 C39 H39A 108.6 . . ?
N7 C39 H39A 108.6 . . ?
C40 C39 H39B 108.6 . . ?
N7 C39 H39B 108.6 . . ?
H39A C39 H39B 107.6 . . ?
C39 C40 H40A 109.5 . . ?
C39 C40 H40B 109.5 . . ?
H40A C40 H40B 109.5 . . ?
C39 C40 H40C 109.5 . . ?
H40A C40 H40C 109.5 . . ?
H40B C40 H40C 109.5 . . ?
C42 C41 N7 116.5(5) . . ?
C42 C41 H41A 108.2 . . ?
N7 C41 H41A 108.2 . . ?
C42 C41 H41B 108.2 . . ?
N7 C41 H41B 108.2 . . ?
H41A C41 H41B 107.3 . . ?
C41 C42 H42A 109.5 . . ?
C41 C42 H42B 109.5 . . ?
H42A C42 H42B 109.5 . . ?
C41 C42 H42C 109.5 . . ?
H42A C42 H42C 109.5 . . ?
H42B C42 H42C 109.5 . . ?
C44 C43 N7 112.8(6) . . ?
C44 C43 H43A 109.0 . . ?
N7 C43 H43A 109.0 . . ?
C44 C43 H43B 109.0 . . ?
N7 C43 H43B 109.0 . . ?
H43A C43 H43B 107.8 . . ?
C43 C44 H44A 109.5 . . ?
C43 C44 H44B 109.5 . . ?
H44A C44 H44B 109.5 . . ?
C43 C44 H44C 109.5 . . ?
H44A C44 H44C 109.5 . . ?
H44B C44 H44C 109.5 . . ?
C47 N8 C49 106.1(5) . . ?
C47 N8 C45 111.3(6) . . ?
C49 N8 C45 111.7(5) . . ?
C47 N8 C51 112.3(6) . . ?
C49 N8 C51 110.7(6) . . ?
C45 N8 C51 104.9(4) . . ?
C46 C45 N8 115.3(6) . . ?
C46 C45 H45A 108.5 . . ?
N8 C45 H45A 108.5 . . ?
C46 C45 H45B 108.5 . . ?
N8 C45 H45B 108.5 . . ?
H45A C45 H45B 107.5 . . ?
C45 C46 H46A 109.5 . . ?
C45 C46 H46B 109.5 . . ?
H46A C46 H46B 109.5 . . ?
C45 C46 H46C 109.5 . . ?
H46A C46 H46C 109.5 . . ?
H46B C46 H46C 109.5 . . ?
N8 C47 C48 115.8(5) . . ?
N8 C47 H47A 108.3 . . ?
C48 C47 H47A 108.3 . . ?
N8 C47 H47B 108.3 . . ?
C48 C47 H47B 108.3 . . ?
H47A C47 H47B 107.4 . . ?
C47 C48 H48A 109.5 . . ?
C47 C48 H48B 109.5 . . ?
H48A C48 H48B 109.5 . . ?
C47 C48 H48C 109.5 . . ?
H48A C48 H48C 109.5 . . ?
H48B C48 H48C 109.5 . . ?
N8 C49 C50 114.7(6) . . ?
N8 C49 H49A 108.6 . . ?
C50 C49 H49A 108.6 . . ?
N8 C49 H49B 108.6 . . ?
C50 C49 H49B 108.6 . . ?
H49A C49 H49B 107.6 . . ?
C49 C50 H50A 109.5 . . ?
C49 C50 H50B 109.5 . . ?
H50A C50 H50B 109.5 . . ?
C49 C50 H50C 109.5 . . ?
H50A C50 H50C 109.5 . . ?
H50B C50 H50C 109.5 . . ?
C52 C51 N8 115.2(7) . . ?
C52 C51 H51A 108.5 . . ?
N8 C51 H51A 108.5 . . ?
C52 C51 H51B 108.5 . . ?
N8 C51 H51B 108.5 . . ?
H51A C51 H51B 107.5 . . ?
C51 C52 H52A 109.5 . . ?
C51 C52 H52B 109.5 . . ?
H52A C52 H52B 109.5 . . ?
C51 C52 H52C 109.5 . . ?
H52A C52 H52C 109.5 . . ?
H52B C52 H52C 109.5 . . ?
O1 S7A C53A 105.3(7) . . ?
O1 S7A C54 105.2(6) . . ?
C53A S7A C54 100.4(6) . . ?
C54 S7B O1 106.7(9) . . ?
C54 S7B C53B 116.4(12) . . ?
O1 S7B C53B 132.1(12) . . ?
S7A O1 S7B 52.6(5) . . ?
S7B C54 S7A 46.4(5) . . ?
S8A C55 S8B 41.7(7) . . ?
O2A S8A C55 130.3(14) . . ?
O2A S8A C56A 102.5(13) . . ?
C55 S8A C56A 112.3(14) . . ?
O2B S8B C56B 144.5(11) . . ?
O2B S8B C55 117.3(10) . . ?
C56B S8B C55 82.6(11) . . ?
O3 S9 C58 106.9(6) . . ?
O3 S9 C57 105.3(6) . . ?
C58 S9 C57 92.1(7) . . ?
S9 C57 H57A 109.5 . . ?
S9 C57 H57B 109.5 . . ?
H57A C57 H57B 109.5 . . ?
S9 C57 H57C 109.5 . . ?
H57A C57 H57C 109.5 . . ?
H57B C57 H57C 109.5 . . ?
S9 C58 H58A 109.5 . . ?
S9 C58 H58B 109.5 . . ?
H58A C58 H58B 109.5 . . ?
S9 C58 H58C 109.5 . . ?
H58A C58 H58C 109.5 . . ?
H58B C58 H58C 109.5 . . ?

loop_
_geom_bond_atom_site_label_1
_geom_bond_atom_site_label_2
_geom_bond_distance
_geom_bond_site_symmetry_2
_geom_bond_publ_flag
Cu1 S2 2.2663(12) . ?
Cu1 S3 2.2704(12) . ?
Cu1 S4 2.2709(13) . ?
Cu1 Cu2 2.7462(8) . ?
Cu1 Cu3 2.7536(8) . ?
Cu1 Cu4 2.7833(8) . ?
Cu2 S1 2.2441(13) . ?
Cu2 S4 2.2547(13) . ?
Cu2 S6 2.2560(13) . ?
Cu2 Cu3 2.7886(8) 7_566 ?
Cu2 Cu4 2.8119(8) 7_566 ?
Cu3 S5 2.2337(12) . ?
Cu3 S3 2.2406(13) . ?
Cu3 S1 2.2518(13) 7_566 ?
Cu3 Cu2 2.7886(8) 7_566 ?
Cu3 Cu4 2.8088(8) 7_566 ?
Cu4 S6 2.2375(13) 7_566 ?
Cu4 S2 2.2443(12) . ?
Cu4 S5 2.2523(13) 7_566 ?
Cu4 Cu3 2.8088(8) 7_566 ?
Cu4 Cu2 2.8119(8) 7_566 ?
S1 C1 1.765(4) . ?
S1 Cu3 2.2518(13) 7_566 ?
S2 C1 1.775(4) . ?
S3 C13 1.768(5) . ?
S4 C25 1.757(4) . ?
S5 C25 1.774(5) . ?
S5 Cu4 2.2523(13) 7_566 ?
S6 C13 1.766(5) 7_566 ?
S6 Cu4 2.2375(13) 7_566 ?
N1 C6 1.325(9) . ?
N1 C7 1.340(6) . ?
N2 C11 1.331(9) . ?
N2 C12 1.341(7) . ?
N3 C18 1.325(8) . ?
N3 C19 1.332(7) . ?
N4 C24 1.336(6) . ?
N4 C23 1.341(7) . ?
N5 C30 1.324(7) . ?
N5 C31 1.332(6) . ?
N6 C35 1.336(8) . ?
N6 C36 1.338(6) . ?
C1 C2 1.383(6) . ?
C2 C3 1.475(6) . ?
C2 C8 1.482(7) . ?
C3 C4 1.389(7) . ?
C3 C7 1.415(7) . ?
C4 C5 1.398(8) . ?
C4 H4 0.9300 . ?
C5 C6 1.394(9) . ?
C5 H5 0.9300 . ?
C6 H6 0.9300 . ?
C7 C12 1.442(8) . ?
C8 C12 1.400(7) . ?
C8 C9 1.406(7) . ?
C9 C10 1.391(8) . ?
C9 H9 0.9300 . ?
C10 C11 1.393(9) . ?
C10 H10 0.9300 . ?
C11 H11 0.9300 . ?
C13 C14 1.386(6) . ?
C13 S6 1.766(5) 7_566 ?
C14 C15 1.457(6) . ?
C14 C20 1.486(7) . ?
C15 C16 1.409(7) . ?
C15 C19 1.422(7) . ?
C16 C17 1.385(8) . ?
C16 H16 0.9300 . ?
C17 C18 1.384(9) . ?
C17 H17 0.9300 . ?
C18 H18 0.9300 . ?
C19 C24 1.445(7) . ?
C20 C21 1.393(7) . ?
C20 C24 1.419(7) . ?
C21 C22 1.392(7) . ?
C21 H21 0.9300 . ?
C22 C23 1.387(8) . ?
C22 H22 0.9300 . ?
C23 H23 0.9300 . ?
C25 C26 1.374(6) . ?
C26 C27 1.476(7) . ?
C26 C32 1.486(6) . ?
C27 C31 1.408(7) . ?
C27 C28 1.415(7) . ?
C28 C29 1.387(7) . ?
C28 H28 0.9300 . ?
C29 C30 1.394(8) . ?
C29 H29 0.9300 . ?
C30 H30 0.9300 . ?
C31 C36 1.470(7) . ?
C32 C33 1.400(7) . ?
C32 C36 1.423(6) . ?
C33 C34 1.364(7) . ?
C33 H33 0.9300 . ?
C34 C35 1.392(8) . ?
C34 H34 0.9300 . ?
C35 H35 0.9300 . ?
N7 C37 1.484(8) . ?
N7 C39 1.539(8) . ?
N7 C41 1.541(9) . ?
N7 C43 1.559(8) . ?
C37 C38 1.509(11) . ?
C37 H37A 0.9700 . ?
C37 H37B 0.9700 . ?
C38 H38A 0.9600 . ?
C38 H38B 0.9600 . ?
C38 H38C 0.9600 . ?
C39 C40 1.497(12) . ?
C39 H39A 0.9700 . ?
C39 H39B 0.9700 . ?
C40 H40A 0.9600 . ?
C40 H40B 0.9600 . ?
C40 H40C 0.9600 . ?
C41 C42 1.522(11) . ?
C41 H41A 0.9700 . ?
C41 H41B 0.9700 . ?
C42 H42A 0.9600 . ?
C42 H42B 0.9600 . ?
C42 H42C 0.9600 . ?
C43 C44 1.517(12) . ?
C43 H43A 0.9700 . ?
C43 H43B 0.9700 . ?
C44 H44A 0.9600 . ?
C44 H44B 0.9600 . ?
C44 H44C 0.9600 . ?
N8 C47 1.507(8) . ?
N8 C49 1.514(8) . ?
N8 C45 1.522(8) . ?
N8 C51 1.548(9) . ?
C45 C46 1.510(9) . ?
C45 H45A 0.9700 . ?
C45 H45B 0.9700 . ?
C46 H46A 0.9600 . ?
C46 H46B 0.9600 . ?
C46 H46C 0.9600 . ?
C47 C48 1.523(9) . ?
C47 H47A 0.9700 . ?
C47 H47B 0.9700 . ?
C48 H48A 0.9600 . ?
C48 H48B 0.9600 . ?
C48 H48C 0.9600 . ?
C49 C50 1.539(10) . ?
C49 H49A 0.9700 . ?
C49 H49B 0.9700 . ?
C50 H50A 0.9600 . ?
C50 H50B 0.9600 . ?
C50 H50C 0.9600 . ?
C51 C52 1.502(10) . ?
C51 H51A 0.9700 . ?
C51 H51B 0.9700 . ?
C52 H52A 0.9600 . ?
C52 H52B 0.9600 . ?
C52 H52C 0.9600 . ?
S7A O1 1.340(9) . ?
S7A C53A 1.696(15) . ?
S7A C54 1.709(11) . ?
S7B C54 1.509(14) . ?
S7B O1 1.525(13) . ?
S7B C53B 1.56(3) . ?
C55 S8A 1.59(2) . ?
C55 S8B 1.75(2) . ?
S8A O2A 1.310(17) . ?
S8A C56A 1.83(3) . ?
S8B O2B 1.382(13) . ?
S8B C56B 1.472(19) . ?
S9 O3 1.412(6) . ?
S9 C58 1.654(11) . ?
S9 C57 1.761(13) . ?
C57 H57A 0.9600 . ?
C57 H57B 0.9600 . ?
C57 H57C 0.9600 . ?
C58 H58A 0.9600 . ?
C58 H58B 0.9600 . ?
C58 H58C 0.9600 . ?
